data_7117020
loop_
_publ_author_name
'Yan Yang'
'Qian-Chong Zhang'
'Yin-Yin Pan'
'La-Sheng Long'
'Lan-Sun Zheng'

_publ_section_title
;
 Magnetocaloric effect and thermal conductivity of Gd(OH)3 and
 Gd2O(OH)4(H2O)2
;
_journal_name_full Chem.Commun.
_journal_page_first 7317
_journal_paper_doi 10.1039/C5cc01254F
_journal_volume 51
_journal_year 2015
_chemical_formula_moiety '0.25(Gd8 H32 O28)'
_chemical_formula_sum 'Gd2 H8 O7'
_chemical_formula_weight 434.56
_chemical_name_systematic
;
 ? 
;
_space_group_crystal_system orthorhombic
_space_group_IT_number 63
_space_group_name_Hall '-C 2c 2'
_space_group_name_H-M_alt 'C m c m'
_symmetry_space_group_name_Hall '-C 2c 2'
_symmetry_space_group_name_H-M 'C m c m'
_atom_sites_solution_hydrogens geom
_atom_sites_solution_primary direct
_atom_sites_solution_secondary difmap
_audit_creation_date 2013-12-17
_audit_creation_method
;
  Olex2 1.2
  (compiled Dec  5 2012 16:20:19, GUI svn.r4465)
;
_audit_update_record
;
2015-01-14 deposited with the CCDC.
2015-03-23 downloaded from the CCDC.
;
_cell_angle_alpha 90.00
_cell_angle_beta 90.00
_cell_angle_gamma 90.00
_cell_formula_units_Z 8
_cell_length_a 16.583(3)
_cell_length_b 12.975(3)
_cell_length_c 7.3106(15)
_cell_measurement_temperature 293(2)
_cell_volume 1573.0(6)
_computing_molecular_graphics
;
O. V. Dolomanov, L. J. Bourhis, R. J. Gildea, J. A. K. Howard and H. Puschmann,
OLEX2: a complete structure solution, refinement and analysis program.
J. Appl. Cryst. (2009). 42, 339-341.
;
_computing_publication_material
;
O. V. Dolomanov, L. J. Bourhis, R. J. Gildea, J. A. K. Howard and H. Puschmann,
OLEX2: a complete structure solution, refinement and analysis program.
J. Appl. Cryst. (2009). 42, 339-341.
;
_computing_structure_refinement 'SHELXL-97 (Sheldrick, 1997)'
_computing_structure_solution 'SHELXS-97 (Sheldrick, 1990)'
_diffrn_ambient_temperature 100
_diffrn_measured_fraction_theta_full 0.928
_diffrn_measured_fraction_theta_max 0.928
_diffrn_radiation_monochromator graphite
_diffrn_radiation_type MoK\a
_diffrn_radiation_wavelength 0.71073
_diffrn_reflns_av_R_equivalents 0.0888
_diffrn_reflns_av_unetI/netI 0.0531
_diffrn_reflns_limit_h_max 19
_diffrn_reflns_limit_h_min -19
_diffrn_reflns_limit_k_max 15
_diffrn_reflns_limit_k_min -15
_diffrn_reflns_limit_l_max 8
_diffrn_reflns_limit_l_min -8
_diffrn_reflns_number 5676
_diffrn_reflns_theta_full 24.97
_diffrn_reflns_theta_max 24.97
_diffrn_reflns_theta_min 4.01
_diffrn_source 'fine-focus sealed tube'
_exptl_absorpt_coefficient_mu 16.698
_exptl_crystal_colour colorless
_exptl_crystal_density_diffrn 3.670
_exptl_crystal_density_method 'not measured'
_exptl_crystal_F_000 1536
_refine_diff_density_max 6.179
_refine_diff_density_min -2.606
_refine_diff_density_rms 0.615
_refine_ls_extinction_coef 0.00181(17)
_refine_ls_extinction_expression Fc^*^=kFc[1+0.001xFc^2^\l^3^/sin(2\q)]^-1/4^
_refine_ls_extinction_method SHELXL
_refine_ls_goodness_of_fit_ref 1.146
_refine_ls_hydrogen_treatment mixed
_refine_ls_matrix_type full
_refine_ls_number_parameters 51
_refine_ls_number_reflns 730
_refine_ls_number_restraints 0
_refine_ls_restrained_S_all 1.146
_refine_ls_R_factor_all 0.0748
_refine_ls_R_factor_gt 0.0661
_refine_ls_shift/su_max 0.312
_refine_ls_shift/su_mean 0.058
_refine_ls_structure_factor_coef Fsqd
_refine_ls_weighting_details 'calc w=1/[\s^2^(Fo^2^)+(0.1227P)^2^+0.0000P] where P=(Fo^2^+2Fc^2^)/3'
_refine_ls_weighting_scheme calc
_refine_ls_wR_factor_gt 0.1743
_refine_ls_wR_factor_ref 0.1903
_reflns_number_gt 597
_reflns_number_total 730
_reflns_threshold_expression >2sigma(I)
_cod_data_source_file c5cc01254f2.cif
_cod_data_source_block p
_cod_original_cell_volume 1573.0(5)
_cod_original_formula_sum 'H8 Gd2 O7'
_cod_database_code 7117020
_olex2_refinement_description
;
1. Fixed Uiso
 At 1.2 times of:
  H1 of O1, H2 of O2, H3 of O3, {H1WA,H1WB} of O1W, {H2WA,H2WB} of O2W
2. Others
 Fixed Sof: H1WA(0.5) H1WB(0.5) H2WA(0.5) H2WB(0.5)
3.a Riding coordinates:
 O1(H1), O2(H2), O3(H3), O1W(H1WA,H1WB), O2W(H2WA,H2WB)
;

loop_
_space_group_symop_id
_space_group_symop_operation_xyz
1 'x, y, z'
2 '-x, -y, z+1/2'
3 '-x, y, -z+1/2'
4 'x, -y, -z'
5 'x+1/2, y+1/2, z'
6 '-x+1/2, -y+1/2, z+1/2'
7 '-x+1/2, y+1/2, -z+1/2'
8 'x+1/2, -y+1/2, -z'
9 '-x, -y, -z'
10 'x, y, -z-1/2'
11 'x, -y, z-1/2'
12 '-x, y, z'
13 '-x+1/2, -y+1/2, -z'
14 'x+1/2, y+1/2, -z-1/2'
15 'x+1/2, -y+1/2, z-1/2'
16 '-x+1/2, y+1/2, z'

loop_
_atom_site_label
_atom_site_type_symbol
_atom_site_fract_x
_atom_site_fract_y
_atom_site_fract_z
_atom_site_U_iso_or_equiv
_atom_site_adp_type
_atom_site_occupancy
_atom_site_symmetry_multiplicity
_atom_site_calc_flag
_atom_site_refinement_flags
_atom_site_disorder_assembly
_atom_site_disorder_group
Gd1 Gd 0.28768(4) 0.23117(6) 0.2500 0.0190(2) Uani 1 2 d S . .
Gd2 Gd 0.21796(4) 0.0000 0.0000 0.0201(2) Uani 1 2 d S . .
O1 O 0.1784(6) 0.1176(8) 0.2500 0.024(3) Uani 1 2 d S . .
H1 H 0.1309 0.1423 0.2500 0.029 Uiso 1 2 d SR . .
O2 O 0.3149(6) 0.0325(8) 0.2500 0.019(2) Uani 1 2 d S . .
H2 H 0.3622 0.0074 0.2500 0.022 Uiso 1 2 d SR . .
O3 O 0.2063(3) 0.3337(5) 0.0460(9) 0.0145(17) Uani 1 1 d . . .
H3 H 0.1584 0.3425 0.0841 0.017 Uiso 1 1 d R . .
O4 O 0.1630(6) 0.0973(8) -0.2500 0.027(3) Uani 1 2 d S . .
O1W O 0.4407(10) 0.2157(11) 0.2500 0.082(6) Uani 1 2 d S . .
H1WA H 0.4578 0.1598 0.2966 0.098 Uiso 0.50 1 d PR . .
H1WB H 0.4646 0.2674 0.2966 0.098 Uiso 0.50 1 d PR . .
O2W O 0.0620(9) 0.0000 0.0000 0.062(5) Uani 1 2 d S . .
H2WA H 0.0414 0.0523 -0.0523 0.075 Uiso 0.50 1 d PR . .
H2WB H 0.0414 -0.0091 0.1053 0.075 Uiso 0.50 1 d PR . .

loop_
_atom_site_aniso_label
_atom_site_aniso_U_11
_atom_site_aniso_U_22
_atom_site_aniso_U_33
_atom_site_aniso_U_23
_atom_site_aniso_U_13
_atom_site_aniso_U_12
Gd1 0.0244(4) 0.0181(5) 0.0145(4) 0.000 0.000 -0.0001(3)
Gd2 0.0303(4) 0.0169(5) 0.0131(4) 0.0008(3) 0.000 0.000
O1 0.022(5) 0.022(6) 0.029(5) 0.000 0.000 0.006(5)
O2 0.019(5) 0.026(6) 0.011(4) 0.000 0.000 -0.009(4)
O3 0.018(3) 0.015(4) 0.011(3) -0.004(3) 0.000(3) -0.002(3)
O4 0.038(6) 0.017(6) 0.024(5) 0.000 0.000 -0.006(5)
O1W 0.139(15) 0.014(8) 0.092(13) 0.000 0.000 0.001(9)
O2W 0.096(12) 0.039(9) 0.052(9) 0.018(6) 0.000 0.000

loop_
_atom_type_symbol
_atom_type_description
_atom_type_scat_dispersion_real
_atom_type_scat_dispersion_imag
_atom_type_scat_source
O O 0.0106 0.0060 'International Tables Vol C Tables 4.2.6.8 and 6.1.1.4'
H H 0.0000 0.0000 'International Tables Vol C Tables 4.2.6.8 and 6.1.1.4'
Gd Gd -0.1653 3.9035 'International Tables Vol C Tables 4.2.6.8 and 6.1.1.4'

loop_
_geom_angle_atom_site_label_1
_geom_angle_atom_site_label_2
_geom_angle_atom_site_label_3
_geom_angle
_geom_angle_site_symmetry_1
_geom_angle_site_symmetry_3
Gd1 Gd1 Gd1 139.68(4) 13 13_556
Gd2 Gd1 Gd1 62.447(19) . 13
Gd2 Gd1 Gd1 117.74(3) 10_556 13
Gd2 Gd1 Gd1 62.447(19) 10_556 13_556
Gd2 Gd1 Gd1 117.74(3) . 13_556
Gd2 Gd1 Gd2 59.242(18) 10_556 .
O1 Gd1 Gd1 80.22(8) . 13_556
O1 Gd1 Gd1 80.22(8) . 13
O1 Gd1 Gd2 41.04(17) . .
O1 Gd1 Gd2 41.04(17) . 10_556
O1 Gd1 O2 60.8(3) . .
O1 Gd1 O3 85.1(3) . 10_556
O1 Gd1 O3 85.1(3) . .
O1 Gd1 O4 149.3(4) . 13
O1 Gd1 O1W 136.4(4) . .
O2 Gd1 Gd1 100.31(7) . 13_556
O2 Gd1 Gd1 100.31(7) . 13
O2 Gd1 Gd2 41.84(14) . 10_556
O2 Gd1 Gd2 41.84(14) . .
O3 Gd1 Gd1 35.41(16) 13 13
O3 Gd1 Gd1 33.96(16) 10_556 13_556
O3 Gd1 Gd1 35.41(16) 6 13_556
O3 Gd1 Gd1 109.38(16) . 13_556
O3 Gd1 Gd1 158.95(15) 13 13_556
O3 Gd1 Gd1 158.95(15) 6 13
O3 Gd1 Gd1 33.96(16) . 13
O3 Gd1 Gd1 109.38(16) 10_556 13
O3 Gd1 Gd2 88.10(16) 10_556 10_556
O3 Gd1 Gd2 42.22(16) 13 .
O3 Gd1 Gd2 125.33(15) 10_556 .
O3 Gd1 Gd2 88.10(16) . .
O3 Gd1 Gd2 100.37(17) 6 .
O3 Gd1 Gd2 125.33(15) . 10_556
O3 Gd1 Gd2 100.37(17) 13 10_556
O3 Gd1 Gd2 42.22(16) 6 10_556
O3 Gd1 O1 78.74(17) 13 .
O3 Gd1 O1 78.74(17) 6 .
O3 Gd1 O2 68.66(17) 6 .
O3 Gd1 O2 129.8(2) . .
O3 Gd1 O2 68.66(17) 13 .
O3 Gd1 O2 129.8(2) 10_556 .
O3 Gd1 O3 76.4(3) . 10_556
O3 Gd1 O3 69.4(3) 13 .
O3 Gd1 O3 143.09(17) 6 .
O3 Gd1 O3 137.2(3) 13 6
O3 Gd1 O3 69.4(3) 6 10_556
O3 Gd1 O3 143.09(17) 13 10_556
O3 Gd1 O4 108.97(17) 6 13
O3 Gd1 O4 108.97(17) 13 13
O3 Gd1 O1W 85.93(18) 13 .
O3 Gd1 O1W 127.0(3) 10_556 .
O3 Gd1 O1W 127.0(3) . .
O3 Gd1 O1W 85.93(18) 6 .
O4 Gd1 Gd1 89.60(9) 13 13
O4 Gd1 Gd1 89.60(9) 13 13_556
O4 Gd1 Gd2 150.367(12) 13 .
O4 Gd1 Gd2 150.367(12) 13 10_556
O4 Gd1 O2 149.9(3) 13 .
O4 Gd1 O3 71.0(3) 13 10_556
O4 Gd1 O3 71.0(3) 13 .
O4 Gd1 O1W 74.3(4) 13 .
O1W Gd1 Gd1 109.26(4) . 13
O1W Gd1 Gd1 109.26(4) . 13_556
O1W Gd1 Gd2 104.4(3) . 10_556
O1W Gd1 Gd2 104.4(3) . .
O1W Gd1 O2 75.5(4) . .
Gd2 Gd2 Gd1 119.621(9) 10 .
Gd2 Gd2 Gd1 60.379(9) 10_556 .
Gd2 Gd2 Gd2 180.0 10 10_556
O1 Gd2 Gd1 161.81(18) 11 .
O1 Gd2 Gd1 38.4(2) . .
O1 Gd2 Gd2 42.27(18) 11 10
O1 Gd2 Gd2 137.73(18) . 10
O1 Gd2 Gd2 42.27(18) . 10_556
O1 Gd2 Gd2 137.73(18) 11 10_556
O1 Gd2 O1 149.2(5) . 11
O1 Gd2 O2 61.3(3) . .
O1 Gd2 O2 145.7(3) 11 .
O1 Gd2 O2 61.3(3) 11 11
O1 Gd2 O2 145.7(3) . 11
O1 Gd2 O3 124.3(2) 11 13
O1 Gd2 O3 124.3(2) . 16_545
O1 Gd2 O3 72.7(3) 11 16_545
O1 Gd2 O3 72.7(3) . 13
O1 Gd2 O2W 74.6(2) . .
O1 Gd2 O2W 74.6(2) 11 .
O2 Gd2 Gd1 45.0(2) . .
O2 Gd2 Gd1 107.5(2) 11 .
O2 Gd2 Gd2 42.29(16) . 10_556
O2 Gd2 Gd2 137.71(16) 11 10_556
O2 Gd2 Gd2 137.71(16) . 10
O2 Gd2 Gd2 42.29(16) 11 10
O2 Gd2 O2 98.8(3) 11 .
O2 Gd2 O3 68.2(2) . 13
O2 Gd2 O3 73.9(3) 11 13
O2 Gd2 O3 68.2(2) 11 16_545
O2 Gd2 O3 73.9(3) . 16_545
O2 Gd2 O2W 130.60(17) . .
O2 Gd2 O2W 130.60(17) 11 .
O3 Gd2 Gd1 38.31(15) 13 .
O3 Gd2 Gd1 118.23(15) 16_545 .
O3 Gd2 Gd2 97.68(15) 13 10_556
O3 Gd2 Gd2 82.32(15) 16_545 10_556
O3 Gd2 Gd2 97.68(15) 16_545 10
O3 Gd2 Gd2 82.32(15) 13 10
O3 Gd2 O3 120.2(3) 13 16_545
O3 Gd2 O2W 119.89(14) 16_545 .
O3 Gd2 O2W 119.89(14) 13 .
O4 Gd2 Gd1 93.9(2) . .
O4 Gd2 Gd1 99.73(19) 11_556 .
O4 Gd2 Gd2 40.43(19) 11_556 10_556
O4 Gd2 Gd2 139.57(19) . 10_556
O4 Gd2 Gd2 139.57(19) 11_556 10
O4 Gd2 Gd2 40.43(19) . 10
O4 Gd2 O1 97.9(3) 11_556 11
O4 Gd2 O1 97.9(3) . .
O4 Gd2 O1 70.2(3) 11_556 .
O4 Gd2 O1 70.2(3) . 11
O4 Gd2 O2 76.9(3) . 11
O4 Gd2 O2 76.9(3) 11_556 .
O4 Gd2 O2 136.1(3) . .
O4 Gd2 O2 136.1(3) 11_556 11
O4 Gd2 O3 68.7(3) . 13
O4 Gd2 O3 68.7(3) 11_556 16_545
O4 Gd2 O3 137.8(2) . 16_545
O4 Gd2 O3 137.8(2) 11_556 13
O4 Gd2 O4 135.4(5) . 11_556
O4 Gd2 O2W 67.7(2) 11_556 .
O4 Gd2 O2W 67.7(2) . .
O2W Gd2 Gd1 108.221(17) . .
O2W Gd2 Gd2 90.0 . 10
O2W Gd2 Gd2 90.0 . 10_556
Gd1 O1 Gd2 100.6(3) . 10_556
Gd1 O1 Gd2 100.6(3) . .
Gd2 O1 Gd2 95.5(4) . 10_556
Gd2 O2 Gd1 93.2(3) . .
Gd2 O2 Gd1 93.2(3) 10_556 .
Gd2 O2 Gd2 95.4(3) 10_556 .
Gd1 O3 Gd1 110.6(3) 13 .
Gd1 O3 Gd2 106.0(2) . 13
Gd1 O3 Gd2 99.5(2) 13 13
Gd1 O4 Gd2 111.3(3) 13 10
Gd1 O4 Gd2 111.3(3) 13 .
Gd2 O4 Gd2 99.1(4) . 10

loop_
_geom_bond_atom_site_label_1
_geom_bond_atom_site_label_2
_geom_bond_distance
_geom_bond_site_symmetry_2
Gd1 Gd1 3.8938(9) 13
Gd1 Gd1 3.8938(9) 13_556
Gd1 Gd2 3.6978(9) .
Gd1 Gd2 3.6978(9) 10_556
Gd1 O1 2.336(10) .
Gd1 O2 2.617(10) .
Gd1 O3 2.324(7) 13
Gd1 O3 2.324(7) 6
Gd1 O3 2.411(7) .
Gd1 O3 2.411(7) 10_556
Gd1 O4 2.371(10) 13
Gd1 O1W 2.545(16) .
Gd2 Gd2 3.6553(8) 10
Gd2 Gd2 3.6553(8) 10_556
Gd2 O1 2.470(7) 11
Gd2 O1 2.470(7) .
Gd2 O2 2.471(6) .
Gd2 O2 2.471(6) 11
Gd2 O3 2.519(6) 16_545
Gd2 O3 2.519(6) 13
Gd2 O4 2.401(7) .
Gd2 O4 2.401(7) 11_556
Gd2 O2W 2.587(15) .
O1 Gd2 2.470(7) 10_556
O2 Gd2 2.471(6) 10_556
O3 Gd1 2.324(7) 13
O3 Gd2 2.519(6) 13
O4 Gd1 2.371(10) 13
O4 Gd2 2.401(7) 10
